data_1522269
loop_
_publ_author_name
'Yang, Y.-T.'
'Ibers, J.A.'

_publ_section_title
;
 Synthesis and characterisation of a series of quaternary chalcogenides Ba
 Ln M Q3 (Ln = rare earth, M = coinage metal, Q = Se or Te)
;
_journal_name_full 'Journal of Solid State Chemistry'
_journal_page_first 366
_journal_page_last 371
_journal_volume 147
_journal_year 1999
_chemical_formula_sum 'Ba Cu La Te3'
_chemical_name_systematic 'Ba (La Cu Te3)'
_space_group_IT_number 62
_symmetry_space_group_name_Hall '-P 2ac 2n'
_symmetry_space_group_name_H-M 'P n m a'
_cell_angle_alpha 90
_cell_angle_beta 90
_cell_angle_gamma 90
_cell_formula_units_Z 4
_cell_length_a 11.786
_cell_length_b 4.5133
_cell_length_c 14.71
_cell_volume 782.480
_citation_journal_id_ASTM JSSCBI
_cod_data_source_file Yang_JSSCBI_1999_317.cif
_cod_data_source_block Ba1Cu1La1Te3
_cod_original_cell_volume 782.4801
_cod_original_formula_sum 'Ba1 Cu1 La1 Te3'
_cod_database_code 1522269

loop_
_symmetry_equiv_pos_as_xyz
x,y,z
-x+1/2,-y,z+1/2
x+1/2,-y+1/2,-z+1/2
-x,y+1/2,-z
-x,-y,-z
x-1/2,y,-z-1/2
-x-1/2,y-1/2,z-1/2
x,-y-1/2,z

loop_
_atom_site_label
_atom_site_type_symbol
_atom_site_fract_x
_atom_site_fract_y
_atom_site_fract_z
_atom_site_occupancy
_atom_site_U_iso_or_equiv
Te3 Te-2 0.41619 0.25 0.39744 1 0.0
Ba1 Ba+2 0.26917 0.25 0.00178 1 0.0
La1 La+3 0.01185 0.25 0.75699 1 0.0
Te2 Te-2 0.25858 0.25 0.67771 1 0.0
Cu1 Cu+1 0.24174 0.25 0.28251 1 0.0
Te1 Te-2 0.05617 0.25 0.38735 1 0.0
